data_7158045
loop_
_publ_author_name
'You, Di'
'Zhou, Benyu'
'Hirai, Masato'
'Gabba\"i, Fran\,cois P'

_publ_section_title
;
 Distiboranes based on <i>ortho</i>-phenylene backbones as bidentate Lewis
 acids for fluoride anion chelation.
;
_journal_issue 22
_journal_name_full 'Organic &amp; biomolecular chemistry'
_journal_page_first 4949
_journal_page_last 4957
_journal_paper_doi 10.1039/d1ob00536g
_journal_volume 19
_journal_year 2021
_chemical_formula_moiety 'C42 H20 Cl8 F4 O4 Sb2'
_chemical_formula_sum 'C42 H20 Cl8 F4 O4 Sb2'
_chemical_formula_weight 1191.68
_space_group_crystal_system orthorhombic
_space_group_IT_number 60
_space_group_name_Hall '-P 2n 2ab'
_space_group_name_H-M_alt 'P b c n'
_atom_sites_solution_hydrogens geom
_audit_creation_date 2021-03-15
_audit_creation_method
;
Olex2 1.3
(compiled 2020.11.12 svn.r5f609507 for OlexSys, GUI svn.r6272)
;
_audit_update_record
;
2021-03-17 deposited with the CCDC.	2021-04-30 downloaded from the CCDC.
;
_cell_angle_alpha 90
_cell_angle_beta 90
_cell_angle_gamma 90
_cell_formula_units_Z 4
_cell_length_a 11.179(3)
_cell_length_b 18.388(4)
_cell_length_c 19.517(4)
_cell_measurement_reflns_used 9867
_cell_measurement_temperature 110(2)
_cell_measurement_theta_max 26.021
_cell_measurement_theta_min 2.37
_cell_volume 4011.9(16)
_computing_cell_refinement 'Bruker SMART'
_computing_data_collection 'Bruker SMART'
_computing_data_reduction 'Bruker SAINT'
_computing_molecular_graphics 'Olex2 1.3 (Dolomanov et al., 2009)'
_computing_publication_material 'Olex2 1.3 (Dolomanov et al., 2009)'
_computing_structure_refinement 'SHELXL-2014/7 (Sheldrick, 2014)'
_computing_structure_solution 'Bruker SHELXTL'
_diffrn_ambient_temperature 110
_diffrn_measured_fraction_theta_full 1.000
_diffrn_measured_fraction_theta_max 1.000
_diffrn_measurement_device_type 'CCD area detector'
_diffrn_measurement_method '\f and \w scans'
_diffrn_radiation_type MoK\a
_diffrn_radiation_wavelength 0.71073
_diffrn_reflns_av_R_equivalents 0.0268
_diffrn_reflns_av_unetI/netI 0.0123
_diffrn_reflns_Laue_measured_fraction_full 1.000
_diffrn_reflns_Laue_measured_fraction_max 1.000
_diffrn_reflns_limit_h_max 13
_diffrn_reflns_limit_h_min -13
_diffrn_reflns_limit_k_max 22
_diffrn_reflns_limit_k_min -22
_diffrn_reflns_limit_l_max 24
_diffrn_reflns_limit_l_min -24
_diffrn_reflns_number 39719
_diffrn_reflns_point_group_measured_fraction_full 1.000
_diffrn_reflns_point_group_measured_fraction_max 1.000
_diffrn_reflns_theta_full 25.242
_diffrn_reflns_theta_max 26.021
_diffrn_reflns_theta_min 2.087
_diffrn_source_current 40.0
_diffrn_source_power 1.6
_diffrn_source_voltage 40.0
_diffrn_standards_number 0
_exptl_absorpt_coefficient_mu 1.944
_exptl_absorpt_correction_T_max 0.893
_exptl_absorpt_correction_T_min 0.839
_exptl_absorpt_correction_type multi-scan
_exptl_absorpt_process_details
;
SADABS-2014/5 (Bruker,2014/5) was used for absorption correction.
wR2(int) was 0.0694 before and 0.0342 after correction.
The Ratio of minimum to maximum transmission is 0.8463.
The \l/2 correction factor is 0.00150.
;
_exptl_crystal_colour yellow
_exptl_crystal_colour_primary yellow
_exptl_crystal_density_diffrn 1.973
_exptl_crystal_description block
_exptl_crystal_F_000 2312
_exptl_crystal_size_max 0.22
_exptl_crystal_size_mid 0.213
_exptl_crystal_size_min 0.176
_refine_diff_density_max 0.711
_refine_diff_density_min -0.758
_refine_diff_density_rms 0.089
_refine_ls_extinction_method none
_refine_ls_goodness_of_fit_ref 1.148
_refine_ls_hydrogen_treatment constr
_refine_ls_matrix_type full
_refine_ls_number_parameters 271
_refine_ls_number_reflns 3956
_refine_ls_number_restraints 0
_refine_ls_restrained_S_all 1.148
_refine_ls_R_factor_all 0.0296
_refine_ls_R_factor_gt 0.0272
_refine_ls_shift/su_max 0.002
_refine_ls_shift/su_mean 0.000
_refine_ls_structure_factor_coef Fsqd
_refine_ls_weighting_details 'w=1/[\s^2^(Fo^2^)+(0.0205P)^2^+14.4601P] where P=(Fo^2^+2Fc^2^)/3'
_refine_ls_weighting_scheme calc
_refine_ls_wR_factor_gt 0.0662
_refine_ls_wR_factor_ref 0.0676
_reflns_Friedel_coverage 0.000
_reflns_number_gt 3695
_reflns_number_total 3956
_reflns_threshold_expression 'I > 2\s(I)'
_cod_data_source_file d1ob00536g2.cif
_cod_data_source_block rr
_cod_depositor_comments 'Adding full bibliography for 7158045--7158050.cif.'
_cod_original_cell_volume 4012.3(16)
_cod_database_code 7158045
_shelx_shelxl_version_number 2014/7
_shelx_space_group_comment
;
The symmetry employed for this shelxl refinement is uniquely defined
by the following loop, which should always be used as a source of
symmetry information in preference to the above space-group names.
They are only intended as comments.
;
_shelx_estimated_absorpt_t_max 0.726
_shelx_estimated_absorpt_t_min 0.674
_olex2_refinement_description
;
1. Fixed Uiso
 At 1.2 times of:
  All C(H) groups
2.a Aromatic/amide H refined with riding coordinates:
 C5(H5), C6(H6), C7(H7), C8(H8), C9(H9), C11(H11), C12(H12), C13(H13),
 C14(H14), C15(H15)
;
_olex2_submission_special_instructions 'No special instructions were received'

loop_
_space_group_symop_operation_xyz
'x, y, z'
'-x+1/2, -y+1/2, z+1/2'
'-x, y, -z+1/2'
'x+1/2, -y+1/2, -z'
'-x, -y, -z'
'x-1/2, y-1/2, -z-1/2'
'x, -y, z-1/2'
'-x-1/2, y-1/2, z'

loop_
_atom_site_label
_atom_site_type_symbol
_atom_site_fract_x
_atom_site_fract_y
_atom_site_fract_z
_atom_site_U_iso_or_equiv
_atom_site_adp_type
_atom_site_occupancy
_atom_site_site_symmetry_order
_atom_site_calc_flag
_atom_site_refinement_flags_posn
_atom_site_refinement_flags_adp
_atom_site_refinement_flags_occupancy
_atom_site_disorder_assembly
_atom_site_disorder_group
Sb1 Sb 0.58192(2) 0.16519(2) 0.83581(2) 0.01337(7) Uani 1 1 d . . . . .
Cl1 Cl 0.57973(8) 0.43599(5) 0.86286(5) 0.02725(19) Uani 1 1 d . . . . .
Cl2 Cl 0.68436(9) 0.51510(4) 0.73294(5) 0.0330(2) Uani 1 1 d . . . . .
Cl3 Cl 0.78848(9) 0.42341(5) 0.61272(5) 0.0331(2) Uani 1 1 d . . . . .
Cl4 Cl 0.76795(8) 0.25446(5) 0.61616(4) 0.02604(19) Uani 1 1 d . . . . .
F1 F 0.60713(18) 0.00116(10) 0.87421(10) 0.0229(4) Uani 1 1 d . . . . .
F2 F 0.55368(19) -0.12567(10) 0.81161(10) 0.0256(4) Uani 1 1 d . . . . .
O1 O 0.5698(2) 0.27517(12) 0.84615(11) 0.0190(5) Uani 1 1 d . . . . .
O2 O 0.6300(2) 0.19952(11) 0.73773(11) 0.0172(5) Uani 1 1 d . . . . .
C1 C 0.5280(3) 0.06895(16) 0.78224(15) 0.0141(6) Uani 1 1 d . . . . .
C2 C 0.5538(3) 0.00300(18) 0.81248(16) 0.0170(6) Uani 1 1 d . . . . .
C3 C 0.5272(3) -0.06239(17) 0.78158(17) 0.0186(7) Uani 1 1 d . . . . .
C4 C 0.7583(3) 0.14798(18) 0.86996(16) 0.0179(6) Uani 1 1 d . . . . .
C5 C 0.7780(3) 0.1231(2) 0.93622(18) 0.0241(7) Uani 1 1 d . . . . .
H5 H 0.7124 0.1149 0.9662 0.029 Uiso 1 1 calc R U . . .
C6 C 0.8949(3) 0.1100(2) 0.9584(2) 0.0288(8) Uani 1 1 d . . . . .
H6 H 0.9086 0.0931 1.0037 0.035 Uiso 1 1 calc R U . . .
C7 C 0.9893(3) 0.1213(2) 0.9156(2) 0.0302(8) Uani 1 1 d . . . . .
H7 H 1.0684 0.1119 0.9310 0.036 Uiso 1 1 calc R U . . .
C8 C 0.9699(3) 0.1465(2) 0.8500(2) 0.0311(9) Uani 1 1 d . . . . .
H8 H 1.0359 0.1539 0.8201 0.037 Uiso 1 1 calc R U . . .
C9 C 0.8545(3) 0.1609(2) 0.82726(18) 0.0236(7) Uani 1 1 d . . . . .
H9 H 0.8419 0.1797 0.7825 0.028 Uiso 1 1 calc R U . . .
C10 C 0.4726(3) 0.15588(17) 0.92334(16) 0.0164(6) Uani 1 1 d . . . . .
C11 C 0.4900(3) 0.20232(19) 0.97803(17) 0.0216(7) Uani 1 1 d . . . . .
H11 H 0.5495 0.2391 0.9759 0.026 Uiso 1 1 calc R U . . .
C12 C 0.4198(3) 0.1947(2) 1.03589(18) 0.0263(8) Uani 1 1 d . . . . .
H12 H 0.4322 0.2261 1.0739 0.032 Uiso 1 1 calc R U . . .
C13 C 0.3321(3) 0.1421(2) 1.03912(18) 0.0254(8) Uani 1 1 d . . . . .
H13 H 0.2831 0.1382 1.0787 0.030 Uiso 1 1 calc R U . . .
C14 C 0.3156(3) 0.09503(18) 0.98457(18) 0.0222(7) Uani 1 1 d . . . . .
H14 H 0.2567 0.0579 0.9872 0.027 Uiso 1 1 calc R U . . .
C15 C 0.3853(3) 0.10207(18) 0.92614(17) 0.0196(7) Uani 1 1 d . . . . .
H15 H 0.3735 0.0704 0.8883 0.024 Uiso 1 1 calc R U . . .
C16 C 0.6198(3) 0.31164(17) 0.79422(17) 0.0171(6) Uani 1 1 d . . . . .
C17 C 0.6318(3) 0.38706(18) 0.79384(18) 0.0207(7) Uani 1 1 d . . . . .
C18 C 0.6806(3) 0.42187(17) 0.73690(19) 0.0239(8) Uani 1 1 d . . . . .
C19 C 0.7240(3) 0.38116(19) 0.68207(18) 0.0228(7) Uani 1 1 d . . . . .
C20 C 0.7135(3) 0.30536(18) 0.68272(17) 0.0204(7) Uani 1 1 d . . . . .
C21 C 0.6558(3) 0.27178(17) 0.73681(17) 0.0173(6) Uani 1 1 d . . . . .

loop_
_atom_site_aniso_label
_atom_site_aniso_U_11
_atom_site_aniso_U_22
_atom_site_aniso_U_33
_atom_site_aniso_U_23
_atom_site_aniso_U_13
_atom_site_aniso_U_12
Sb1 0.01463(11) 0.01322(11) 0.01226(11) -0.00100(7) 0.00013(8) -0.00125(8)
Cl1 0.0257(4) 0.0194(4) 0.0367(5) -0.0104(4) -0.0063(4) 0.0042(3)
Cl2 0.0342(5) 0.0135(4) 0.0514(6) 0.0040(4) -0.0136(4) -0.0044(3)
Cl3 0.0432(5) 0.0286(5) 0.0273(5) 0.0108(4) -0.0069(4) -0.0170(4)
Cl4 0.0291(5) 0.0283(4) 0.0207(4) 0.0001(3) 0.0047(3) -0.0086(4)
F1 0.0319(11) 0.0192(9) 0.0175(9) 0.0033(8) -0.0094(8) 0.0002(8)
F2 0.0382(12) 0.0128(9) 0.0258(10) 0.0047(8) -0.0055(9) 0.0034(8)
O1 0.0228(12) 0.0149(11) 0.0195(12) -0.0013(9) 0.0017(10) -0.0006(9)
O2 0.0233(12) 0.0141(10) 0.0144(11) 0.0006(9) 0.0020(9) -0.0044(9)
C1 0.0147(15) 0.0121(14) 0.0153(15) -0.0017(12) 0.0021(12) -0.0019(11)
C2 0.0168(15) 0.0202(16) 0.0140(14) 0.0021(13) -0.0004(12) 0.0011(13)
C3 0.0212(17) 0.0129(15) 0.0216(16) 0.0031(13) 0.0024(13) 0.0019(12)
C4 0.0161(15) 0.0189(15) 0.0187(15) -0.0047(13) -0.0022(13) -0.0015(13)
C5 0.0192(17) 0.0291(19) 0.0241(18) 0.0020(15) -0.0004(14) -0.0001(14)
C6 0.030(2) 0.032(2) 0.0253(19) 0.0022(16) -0.0069(15) 0.0011(16)
C7 0.0157(17) 0.0314(19) 0.043(2) -0.0073(17) -0.0059(16) 0.0019(15)
C8 0.0187(18) 0.044(2) 0.031(2) -0.0114(17) 0.0048(15) -0.0041(16)
C9 0.0220(18) 0.0315(19) 0.0172(16) -0.0031(14) 0.0006(13) -0.0007(15)
C10 0.0149(15) 0.0196(16) 0.0146(15) 0.0010(12) 0.0014(12) 0.0028(12)
C11 0.0219(17) 0.0233(17) 0.0196(16) -0.0036(13) 0.0005(14) -0.0040(14)
C12 0.033(2) 0.0304(19) 0.0158(16) -0.0035(14) 0.0020(15) -0.0007(16)
C13 0.0250(18) 0.0324(19) 0.0188(17) 0.0013(15) 0.0075(14) -0.0013(15)
C14 0.0208(17) 0.0209(17) 0.0248(18) 0.0046(14) 0.0032(14) -0.0020(13)
C15 0.0227(17) 0.0194(16) 0.0169(16) -0.0008(13) -0.0016(13) -0.0014(13)
C16 0.0136(15) 0.0153(15) 0.0223(16) 0.0020(13) -0.0042(13) 0.0002(12)
C17 0.0184(16) 0.0162(15) 0.0275(18) -0.0041(13) -0.0077(14) 0.0004(13)
C18 0.0215(17) 0.0119(15) 0.038(2) 0.0045(14) -0.0135(15) -0.0059(13)
C19 0.0228(18) 0.0211(17) 0.0243(17) 0.0070(14) -0.0055(14) -0.0068(14)
C20 0.0221(17) 0.0207(16) 0.0184(16) -0.0005(13) -0.0044(13) -0.0058(13)
C21 0.0159(15) 0.0151(15) 0.0208(16) 0.0017(12) -0.0046(13) -0.0017(12)

loop_
_atom_type_symbol
_atom_type_description
_atom_type_scat_dispersion_real
_atom_type_scat_dispersion_imag
_atom_type_scat_source
C C 0.0033 0.0016 'International Tables Vol C Tables 4.2.6.8 and 6.1.1.4'
H H 0.0000 0.0000 'International Tables Vol C Tables 4.2.6.8 and 6.1.1.4'
F F 0.0171 0.0103 'International Tables Vol C Tables 4.2.6.8 and 6.1.1.4'
Cl Cl 0.1484 0.1585 'International Tables Vol C Tables 4.2.6.8 and 6.1.1.4'
Sb Sb -0.5866 1.5461 'International Tables Vol C Tables 4.2.6.8 and 6.1.1.4'
O O 0.0106 0.0060 'International Tables Vol C Tables 4.2.6.8 and 6.1.1.4'

loop_
_geom_angle_atom_site_label_1
_geom_angle_atom_site_label_2
_geom_angle_atom_site_label_3
_geom_angle
_geom_angle_site_symmetry_1
_geom_angle_site_symmetry_3
_geom_angle_publ_flag
O1 Sb1 O2 78.91(9) . . ?
O1 Sb1 C1 148.20(11) . . ?
O1 Sb1 C4 100.38(11) . . ?
O1 Sb1 C10 87.81(11) . . ?
O2 Sb1 C1 82.80(10) . . ?
O2 Sb1 C4 95.43(11) . . ?
O2 Sb1 C10 156.62(11) . . ?
C4 Sb1 C1 107.09(12) . . ?
C4 Sb1 C10 105.92(12) . . ?
C10 Sb1 C1 99.51(12) . . ?
C16 O1 Sb1 113.26(19) . . ?
C21 O2 Sb1 111.25(19) . . ?
C1 C1 Sb1 124.22(8) 3_656 . ?
C2 C1 Sb1 117.3(2) . . ?
C2 C1 C1 118.43(18) . 3_656 ?
F1 C2 C1 119.9(3) . . ?
F1 C2 C3 117.8(3) . . ?
C3 C2 C1 122.4(3) . . ?
F2 C3 C2 121.3(3) . . ?
F2 C3 C3 119.44(17) . 3_656 ?
C3 C3 C2 119.21(19) 3_656 . ?
C5 C4 Sb1 119.5(2) . . ?
C9 C4 Sb1 120.8(2) . . ?
C9 C4 C5 119.7(3) . . ?
C4 C5 H5 120.2 . . ?
C4 C5 C6 119.5(3) . . ?
C6 C5 H5 120.2 . . ?
C5 C6 H6 119.7 . . ?
C7 C6 C5 120.6(3) . . ?
C7 C6 H6 119.7 . . ?
C6 C7 H7 120.0 . . ?
C6 C7 C8 119.9(3) . . ?
C8 C7 H7 120.0 . . ?
C7 C8 H8 119.8 . . ?
C7 C8 C9 120.4(4) . . ?
C9 C8 H8 119.8 . . ?
C4 C9 C8 119.8(3) . . ?
C4 C9 H9 120.1 . . ?
C8 C9 H9 120.1 . . ?
C11 C10 Sb1 119.6(2) . . ?
C11 C10 C15 120.6(3) . . ?
C15 C10 Sb1 119.8(2) . . ?
C10 C11 H11 120.4 . . ?
C10 C11 C12 119.3(3) . . ?
C12 C11 H11 120.4 . . ?
C11 C12 H12 119.6 . . ?
C13 C12 C11 120.8(3) . . ?
C13 C12 H12 119.6 . . ?
C12 C13 H13 120.1 . . ?
C12 C13 C14 119.9(3) . . ?
C14 C13 H13 120.1 . . ?
C13 C14 H14 120.0 . . ?
C13 C14 C15 119.9(3) . . ?
C15 C14 H14 120.0 . . ?
C10 C15 H15 120.2 . . ?
C14 C15 C10 119.5(3) . . ?
C14 C15 H15 120.2 . . ?
O1 C16 C17 122.9(3) . . ?
O1 C16 C21 117.7(3) . . ?
C17 C16 C21 119.3(3) . . ?
C16 C17 Cl1 118.9(3) . . ?
C16 C17 C18 119.9(3) . . ?
C18 C17 Cl1 121.1(3) . . ?
C17 C18 Cl2 120.3(3) . . ?
C19 C18 Cl2 119.6(3) . . ?
C19 C18 C17 120.1(3) . . ?
C18 C19 Cl3 120.5(3) . . ?
C18 C19 C20 119.9(3) . . ?
C20 C19 Cl3 119.5(3) . . ?
C19 C20 Cl4 120.5(3) . . ?
C21 C20 Cl4 120.1(3) . . ?
C21 C20 C19 119.4(3) . . ?
O2 C21 C16 116.2(3) . . ?
O2 C21 C20 123.0(3) . . ?
C20 C21 C16 120.8(3) . . ?

loop_
_geom_bond_atom_site_label_1
_geom_bond_atom_site_label_2
_geom_bond_distance
_geom_bond_site_symmetry_2
_geom_bond_publ_flag
Sb1 O1 2.037(2) . ?
Sb1 O2 2.086(2) . ?
Sb1 C1 2.142(3) . ?
Sb1 C4 2.105(3) . ?
Sb1 C10 2.108(3) . ?
Cl1 C17 1.721(4) . ?
Cl2 C18 1.717(3) . ?
Cl3 C19 1.719(4) . ?
Cl4 C20 1.713(4) . ?
F1 C2 1.345(4) . ?
F2 C3 1.336(4) . ?
O1 C16 1.338(4) . ?
O2 C21 1.360(4) . ?
C1 C1 1.406(6) 3_656 ?
C1 C2 1.379(4) . ?
C2 C3 1.378(5) . ?
C3 C3 1.374(7) 3_656 ?
C4 C5 1.389(5) . ?
C4 C9 1.382(5) . ?
C5 H5 0.9500 . ?
C5 C6 1.397(5) . ?
C6 H6 0.9500 . ?
C6 C7 1.362(6) . ?
C7 H7 0.9500 . ?
C7 C8 1.379(6) . ?
C8 H8 0.9500 . ?
C8 C9 1.390(5) . ?
C9 H9 0.9500 . ?
C10 C11 1.381(5) . ?
C10 C15 1.390(5) . ?
C11 H11 0.9500 . ?
C11 C12 1.382(5) . ?
C12 H12 0.9500 . ?
C12 C13 1.378(5) . ?
C13 H13 0.9500 . ?
C13 C14 1.385(5) . ?
C14 H14 0.9500 . ?
C14 C15 1.387(5) . ?
C15 H15 0.9500 . ?
C16 C17 1.393(4) . ?
C16 C21 1.398(5) . ?
C17 C18 1.394(5) . ?
C18 C19 1.393(5) . ?
C19 C20 1.399(5) . ?
C20 C21 1.383(5) . ?
